data_7019065
loop_
_publ_author_name
'Cappillino, Patrick J.'
'Miecznikowski, John R.'
'Tyler, Laurie A.'
'Tarves, Paul C.'
'McNally, Joshua S.'
'Lo, Wayne'
'Kasibhatla, Bala Sundari T.'
'Krzyaniak, Matthew D.'
'McCracken, John'
'Wang, Feng'
'Armstrong, William H.'
'Caradonna, John P.'

_publ_section_title
;
 Studies of iron(II) and iron(III) complexes with fac-N2O, cis-N2O2 and
 N2O3 donor ligands: models for the 2-His 1-carboxylate motif of non-heme
 iron monooxygenases.
;
_journal_issue 18
_journal_name_full 'Dalton transactions (Cambridge, England : 2003)'
_journal_page_first 5662
_journal_page_last 5677
_journal_paper_doi 10.1039/c2dt11096b
_journal_volume 41
_journal_year 2012
_chemical_formula_moiety 'C21 H34 Cl3 Fe N4 O2'
_chemical_formula_sum 'C21 H34 Cl3 Fe N4 O2'
_chemical_formula_weight 536.72
_chemical_name_common (PSH)(FeCl3N2O1)
_space_group_IT_number 14
_symmetry_cell_setting monoclinic
_symmetry_Int_Tables_number 14
_symmetry_space_group_name_Hall '-P 2ybc'
_symmetry_space_group_name_H-M 'P 1 21/c 1'
_atom_sites_solution_hydrogens geom
_atom_sites_solution_primary direct
_atom_sites_solution_secondary difmap
_audit_creation_method SHELXL-97
_cell_angle_alpha 90.00
_cell_angle_beta 104.284(2)
_cell_angle_gamma 90.00
_cell_formula_units_Z 4
_cell_length_a 15.6852(15)
_cell_length_b 10.9015(11)
_cell_length_c 15.4710(14)
_cell_measurement_reflns_used 4025
_cell_measurement_temperature 100(2)
_cell_measurement_theta_max 24
_cell_measurement_theta_min 1.34
_cell_volume 2563.6(4)
_computing_structure_refinement 'SHELXL-97 (Sheldrick, 2008)'
_computing_structure_solution 'SHELXS-97 (Sheldrick, 2008)'
_diffrn_ambient_temperature 100(2)
_diffrn_measured_fraction_theta_full 1.000
_diffrn_measured_fraction_theta_max 1.000
_diffrn_measurement_device_type Area
_diffrn_measurement_method \w/2\q
_diffrn_radiation_monochromator graphite
_diffrn_radiation_source 'fine-focus sealed tube'
_diffrn_radiation_type MoK\a
_diffrn_radiation_wavelength 0.71073
_diffrn_reflns_av_R_equivalents 0.0311
_diffrn_reflns_av_sigmaI/netI 0.0329
_diffrn_reflns_limit_h_max 18
_diffrn_reflns_limit_h_min -12
_diffrn_reflns_limit_k_max 12
_diffrn_reflns_limit_k_min -12
_diffrn_reflns_limit_l_max 17
_diffrn_reflns_limit_l_min -18
_diffrn_reflns_number 14432
_diffrn_reflns_theta_full 25.00
_diffrn_reflns_theta_max 25.00
_diffrn_reflns_theta_min 1.34
_exptl_absorpt_coefficient_mu 0.925
_exptl_absorpt_correction_T_max 1
_exptl_absorpt_correction_T_min 0.648159
_exptl_absorpt_correction_type multi-scan
_exptl_absorpt_process_details 'SADABS (Siemens, 1996)'
_exptl_crystal_colour yellow
_exptl_crystal_density_diffrn 1.391
_exptl_crystal_density_method 'not measured'
_exptl_crystal_description plate
_exptl_crystal_F_000 1124
_exptl_crystal_size_max .4
_exptl_crystal_size_mid .3
_exptl_crystal_size_min .08
_refine_diff_density_max 1.702
_refine_diff_density_min -0.862
_refine_diff_density_rms 0.132
_refine_ls_extinction_method none
_refine_ls_goodness_of_fit_ref 1.069
_refine_ls_hydrogen_treatment mixed
_refine_ls_matrix_type full
_refine_ls_number_parameters 289
_refine_ls_number_reflns 4512
_refine_ls_number_restraints 17
_refine_ls_restrained_S_all 1.074
_refine_ls_R_factor_all 0.1224
_refine_ls_R_factor_gt 0.1019
_refine_ls_shift/su_max 0.000
_refine_ls_shift/su_mean 0.000
_refine_ls_structure_factor_coef Fsqd
_refine_ls_weighting_details 'calc w=1/[\s^2^(Fo^2^)+(0.1218P)^2^+12.7617P] where P=(Fo^2^+2Fc^2^)/3'
_refine_ls_weighting_scheme calc
_refine_ls_wR_factor_gt 0.2512
_refine_ls_wR_factor_ref 0.2692
_reflns_number_gt 3494
_reflns_number_total 4512
_reflns_threshold_expression >2sigma(I)
_cod_data_source_file c2dt11096b.txt
_cod_data_source_block 3a
_cod_original_sg_symbol_H-M 'P 21/c'
_cod_database_code 7019065

loop_
_symmetry_equiv_pos_as_xyz
'x, y, z'
'-x, y+1/2, -z+1/2'
'-x, -y, -z'
'x, -y-1/2, z-1/2'

loop_
_atom_site_label
_atom_site_type_symbol
_atom_site_fract_x
_atom_site_fract_y
_atom_site_fract_z
_atom_site_U_iso_or_equiv
_atom_site_adp_type
_atom_site_occupancy
_atom_site_symmetry_multiplicity
_atom_site_calc_flag
_atom_site_refinement_flags
_atom_site_disorder_assembly
_atom_site_disorder_group
C1 C 0.8975(10) 0.4841(12) 0.2520(10) 0.125(5) Uani 1 1 d U . .
H1A H 0.9211 0.5667 0.2551 0.150 Uiso 1 1 calc R . .
H1B H 0.9434 0.4317 0.2866 0.150 Uiso 1 1 calc R . .
C2 C 0.8798(7) 0.4465(12) 0.1654(7) 0.096(3) Uani 1 1 d U . .
H2A H 0.9354 0.4370 0.1493 0.115 Uiso 1 1 calc R . .
H2B H 0.8478 0.5118 0.1286 0.115 Uiso 1 1 calc R . .
C5 C 0.7873(6) 0.3356(10) 0.0459(6) 0.082(3) Uani 1 1 d D . .
H5A H 0.8319 0.3387 0.0133 0.123 Uiso 1 1 calc R . .
H5B H 0.7512 0.4077 0.0331 0.123 Uiso 1 1 calc R . .
H5C H 0.7515 0.2640 0.0285 0.123 Uiso 1 1 calc R . .
C6 C 0.7802(8) 0.6015(9) 0.2889(8) 0.098(3) Uani 1 1 d D . .
H6A H 0.7385 0.5989 0.3251 0.147 Uiso 1 1 calc R . .
H6B H 0.7499 0.6175 0.2281 0.147 Uiso 1 1 calc R . .
H6C H 0.8223 0.6654 0.3100 0.147 Uiso 1 1 calc R . .
C50 C 0.5852(5) 1.0152(8) 0.3791(6) 0.067(2) Uani 1 1 d . . .
H50A H 0.5999 1.0292 0.4423 0.101 Uiso 1 1 calc R . .
H50B H 0.5226 1.0209 0.3561 0.101 Uiso 1 1 calc R . .
H50C H 0.6135 1.0758 0.3508 0.101 Uiso 1 1 calc R . .
C51 C 0.5867(6) 0.8597(9) 0.2644(5) 0.074(2) Uani 1 1 d . . .
H51A H 0.6100 0.9186 0.2302 0.111 Uiso 1 1 calc R . .
H51B H 0.5236 0.8604 0.2458 0.111 Uiso 1 1 calc R . .
H51C H 0.6080 0.7794 0.2552 0.111 Uiso 1 1 calc R . .
C52 C 0.5636(6) 0.6009(8) 0.4134(7) 0.074(3) Uani 1 1 d . . .
H52A H 0.6012 0.5868 0.3740 0.111 Uiso 1 1 calc R . .
H52B H 0.5037 0.6078 0.3792 0.111 Uiso 1 1 calc R . .
H52C H 0.5685 0.5334 0.4542 0.111 Uiso 1 1 calc R . .
C53 C 0.5334(5) 0.7384(8) 0.5248(5) 0.059(2) Uani 1 1 d . . .
H53A H 0.5360 0.6694 0.5638 0.088 Uiso 1 1 calc R . .
H53B H 0.4738 0.7502 0.4908 0.088 Uiso 1 1 calc R . .
H53C H 0.5532 0.8106 0.5595 0.088 Uiso 1 1 calc R . .
C60 C 0.6837(5) 0.7147(6) 0.5056(5) 0.0465(16) Uani 1 1 d . . .
C61 C 0.7187(6) 0.6401(7) 0.5760(6) 0.061(2) Uani 1 1 d . . .
H61 H 0.6818 0.5897 0.5991 0.073 Uiso 1 1 calc R . .
C62 C 0.8089(6) 0.6382(8) 0.6138(6) 0.069(2) Uani 1 1 d . . .
H62 H 0.8312 0.5875 0.6625 0.083 Uiso 1 1 calc R . .
C63 C 0.8640(6) 0.7074(7) 0.5817(5) 0.060(2) Uani 1 1 d . . .
H63 H 0.9240 0.7043 0.6081 0.072 Uiso 1 1 calc R . .
C64 C 0.8894(5) 0.8579(7) 0.4713(6) 0.059(2) Uani 1 1 d . . .
H64 H 0.9497 0.8523 0.4955 0.071 Uiso 1 1 calc R . .
C65 C 0.8586(5) 0.9347(7) 0.4025(6) 0.0583(19) Uani 1 1 d . . .
H65 H 0.8979 0.9812 0.3798 0.070 Uiso 1 1 calc R . .
C66 C 0.7680(5) 0.9452(7) 0.3648(5) 0.0530(18) Uani 1 1 d . . .
H66 H 0.7471 0.9990 0.3177 0.064 Uiso 1 1 calc R . .
C67 C 0.7106(4) 0.8758(6) 0.3976(4) 0.0415(15) Uani 1 1 d . . .
C68 C 0.7393(4) 0.7926(6) 0.4694(4) 0.0388(14) Uani 1 1 d . . .
C69 C 0.8320(5) 0.7858(6) 0.5076(5) 0.0469(16) Uani 1 1 d . . .
C3A C 0.8893(9) 0.2297(14) 0.1687(10) 0.086(4) Uiso 0.80 1 d PD A 1
H3A1 H 0.9472 0.2538 0.1632 0.103 Uiso 0.80 1 calc PR A 1
H3A2 H 0.8703 0.1600 0.1298 0.103 Uiso 0.80 1 calc PR A 1
C4A C 0.8947(8) 0.1918(11) 0.2670(8) 0.071(3) Uiso 0.80 1 d PD A 1
C7A C 0.8612(11) 0.4689(16) 0.3949(10) 0.107(5) Uiso 0.80 1 d PD B 1
H7A1 H 0.8813 0.3862 0.4078 0.161 Uiso 0.80 1 calc PR B 1
H7A2 H 0.8155 0.4865 0.4244 0.161 Uiso 0.80 1 calc PR B 1
H7A3 H 0.9094 0.5245 0.4157 0.161 Uiso 0.80 1 calc PR B 1
C3B C 0.887(3) 0.428(3) 0.369(3) 0.085(15) Uiso 0.20 1 d PD B 2
H3B1 H 0.8755 0.4579 0.4243 0.102 Uiso 0.20 1 calc PR B 2
H3B2 H 0.9464 0.4525 0.3686 0.102 Uiso 0.20 1 calc PR B 2
C4B C 0.882(3) 0.285(3) 0.368(3) 0.093(16) Uiso 0.20 1 d PD B 2
C7B C 0.868(2) 0.198(2) 0.141(2) 0.045(8) Uiso 0.20 1 d PD A 2
H7B1 H 0.9180 0.2002 0.1165 0.067 Uiso 0.20 1 calc PR A 2
H7B2 H 0.8238 0.1444 0.1058 0.067 Uiso 0.20 1 calc PR A 2
H7B3 H 0.8847 0.1673 0.2012 0.067 Uiso 0.20 1 calc PR A 2
Cl1 Cl 0.67281(15) 0.14743(18) 0.16361(15) 0.0661(6) Uani 1 1 d . . .
Cl2 Cl 0.66288(17) 0.3321(2) 0.34427(16) 0.0747(7) Uani 1 1 d . . .
Cl3 Cl 0.64255(15) 0.4585(2) 0.13600(17) 0.0805(7) Uani 1 1 d . . .
Fe1 Fe 0.73609(7) 0.32490(9) 0.23331(7) 0.0480(4) Uani 1 1 d D . .
H99 H 0.591(5) 0.846(7) 0.390(5) 0.040(19) Uiso 1 1 d . . .
N1 N 0.8255(5) 0.4842(6) 0.2943(5) 0.0671(18) Uani 1 1 d D B .
N2 N 0.8286(4) 0.3302(6) 0.1413(4) 0.0548(15) Uani 1 1 d D A .
N30 N 0.6153(4) 0.8918(6) 0.3607(4) 0.0457(14) Uani 1 1 d . . .
N31 N 0.5901(4) 0.7157(5) 0.4639(4) 0.0469(14) Uani 1 1 d . . .
O1A O 0.8429(11) 0.237(2) 0.3118(14) 0.161(15) Uiso 0.80 1 d PDU A 1
O2A O 0.9571(7) 0.1257(10) 0.3023(7) 0.108(3) Uiso 0.80 1 d PD A 1
O1B O 0.8327(6) 0.2244(9) 0.3020(7) 0.016(3) Uiso 0.40(3) 1 d PDU B 2
O2B O 0.936(2) 0.233(3) 0.427(2) 0.116(13) Uiso 0.20 1 d PD B 2

loop_
_atom_site_aniso_label
_atom_site_aniso_U_11
_atom_site_aniso_U_22
_atom_site_aniso_U_33
_atom_site_aniso_U_23
_atom_site_aniso_U_13
_atom_site_aniso_U_12
C1 0.162(12) 0.089(8) 0.148(9) -0.044(8) 0.082(10) -0.063(8)
C2 0.084(7) 0.114(9) 0.089(6) 0.006(6) 0.021(6) -0.044(6)
C5 0.083(6) 0.109(8) 0.056(5) -0.005(5) 0.020(5) -0.004(6)
C6 0.136(10) 0.053(5) 0.103(8) -0.016(5) 0.023(7) 0.020(6)
C50 0.051(4) 0.060(5) 0.085(6) 0.000(4) 0.008(4) 0.005(4)
C51 0.086(6) 0.084(6) 0.044(4) 0.005(4) 0.001(4) -0.016(5)
C52 0.071(5) 0.059(5) 0.099(7) -0.035(5) 0.037(5) -0.019(4)
C53 0.059(5) 0.058(5) 0.067(5) -0.011(4) 0.031(4) -0.006(4)
C60 0.063(4) 0.032(3) 0.051(4) -0.004(3) 0.025(3) -0.002(3)
C61 0.079(6) 0.042(4) 0.068(5) 0.012(4) 0.031(4) 0.006(4)
C62 0.084(6) 0.053(5) 0.071(5) 0.022(4) 0.020(5) 0.021(4)
C63 0.062(5) 0.051(4) 0.064(5) 0.001(4) 0.007(4) 0.016(4)
C64 0.048(4) 0.057(5) 0.074(5) -0.009(4) 0.022(4) 0.003(4)
C65 0.057(5) 0.056(4) 0.070(5) 0.001(4) 0.031(4) -0.007(4)
C66 0.067(5) 0.048(4) 0.049(4) 0.010(3) 0.024(4) 0.001(3)
C67 0.048(4) 0.040(3) 0.039(3) -0.006(3) 0.015(3) -0.001(3)
C68 0.052(4) 0.030(3) 0.035(3) -0.007(3) 0.013(3) -0.001(3)
C69 0.052(4) 0.039(4) 0.050(4) -0.007(3) 0.012(3) 0.006(3)
Cl1 0.0807(14) 0.0494(11) 0.0684(13) -0.0051(9) 0.0189(10) -0.0078(9)
Cl2 0.1050(17) 0.0566(12) 0.0787(14) 0.0009(10) 0.0532(13) 0.0089(11)
Cl3 0.0689(13) 0.0804(15) 0.0903(16) 0.0291(13) 0.0158(12) 0.0330(12)
Fe1 0.0577(7) 0.0361(6) 0.0524(6) 0.0054(4) 0.0176(5) 0.0088(4)
N1 0.082(5) 0.047(4) 0.076(5) 0.003(3) 0.025(4) 0.003(3)
N2 0.055(4) 0.057(4) 0.052(4) 0.009(3) 0.011(3) 0.011(3)
N30 0.050(3) 0.045(3) 0.042(3) 0.004(3) 0.011(3) -0.009(3)
N31 0.057(3) 0.037(3) 0.053(3) -0.007(3) 0.024(3) -0.008(3)

loop_
_atom_type_symbol
_atom_type_description
_atom_type_scat_dispersion_real
_atom_type_scat_dispersion_imag
_atom_type_scat_source
C C 0.0033 0.0016 'International Tables Vol C Tables 4.2.6.8 and 6.1.1.4'
H H 0.0000 0.0000 'International Tables Vol C Tables 4.2.6.8 and 6.1.1.4'
N N 0.0061 0.0033 'International Tables Vol C Tables 4.2.6.8 and 6.1.1.4'
O O 0.0106 0.0060 'International Tables Vol C Tables 4.2.6.8 and 6.1.1.4'
Cl Cl 0.1484 0.1585 'International Tables Vol C Tables 4.2.6.8 and 6.1.1.4'
Fe Fe 0.3463 0.8444 'International Tables Vol C Tables 4.2.6.8 and 6.1.1.4'

loop_
_geom_angle_atom_site_label_1
_geom_angle_atom_site_label_2
_geom_angle_atom_site_label_3
_geom_angle
C2 C1 N1 117.1(12)
C1 C2 N2 117.8(9)
C61 C60 C68 120.3(7)
C61 C60 N31 121.6(6)
C68 C60 N31 118.1(6)
C60 C61 C62 120.8(7)
C63 C62 C61 121.4(8)
C62 C63 C69 120.7(8)
C65 C64 C69 121.4(7)
C64 C65 C66 120.5(7)
C67 C66 C65 119.6(7)
C66 C67 C68 122.3(6)
C66 C67 N30 119.3(6)
C68 C67 N30 118.3(6)
C67 C68 C60 125.5(6)
C67 C68 C69 116.8(6)
C60 C68 C69 117.7(6)
C64 C69 C63 121.6(7)
C64 C69 C68 119.3(7)
C63 C69 C68 119.1(7)
N2 C3A C4A 111.2(11)
O2A C4A O1A 121.5(13)
O2A C4A C3A 115.7(11)
O1A C4A C3A 122.4(12)
N1 C3B C4B 113(3)
O2B C4B O1B 121(2)
O2B C4B C3B 115(2)
O1B C4B C3B 122(3)
O1B Fe1 O1A 6.1(8)
O1B Fe1 N2 80.0(3)
O1A Fe1 N2 80.1(6)
O1B Fe1 N1 83.5(4)
O1A Fe1 N1 77.5(7)
N2 Fe1 N1 79.5(3)
O1B Fe1 Cl2 94.4(3)
O1A Fe1 Cl2 93.4(6)
N2 Fe1 Cl2 170.20(18)
N1 Fe1 Cl2 91.96(19)
O1B Fe1 Cl1 88.3(3)
O1A Fe1 Cl1 94.4(7)
N2 Fe1 Cl1 89.78(18)
N1 Fe1 Cl1 167.5(2)
Cl2 Fe1 Cl1 98.11(9)
O1B Fe1 Cl3 168.1(3)
O1A Fe1 Cl3 165.1(6)
N2 Fe1 Cl3 88.67(16)
N1 Fe1 Cl3 90.93(19)
Cl2 Fe1 Cl3 96.34(9)
Cl1 Fe1 Cl3 95.28(10)
C1 N1 C3B 85(2)
C1 N1 C6 113.7(9)
C3B N1 C6 129.6(19)
C1 N1 C7A 109.3(10)
C3B N1 C7A 30(2)
C6 N1 C7A 101.9(9)
C1 N1 Fe1 106.4(6)
C3B N1 Fe1 103.2(16)
C6 N1 Fe1 113.8(6)
C7A N1 Fe1 111.8(7)
C3A N2 C5 115.1(8)
C3A N2 C2 107.1(9)
C5 N2 C2 107.2(7)
C3A N2 C7B 22.1(13)
C5 N2 C7B 96.4(12)
C2 N2 C7B 126.5(16)
C3A N2 Fe1 105.8(7)
C5 N2 Fe1 116.2(5)
C2 N2 Fe1 104.6(6)
C7B N2 Fe1 106.6(14)
C67 N30 C50 112.0(6)
C67 N30 C51 112.8(6)
C50 N30 C51 112.0(7)
C60 N31 C53 115.0(6)
C60 N31 C52 110.5(6)
C53 N31 C52 110.2(6)
C4A O1A Fe1 113.0(13)
C4B O1B Fe1 111.9(17)

loop_
_geom_bond_atom_site_label_1
_geom_bond_atom_site_label_2
_geom_bond_distance
C1 C2 1.362(16)
C1 N1 1.439(13)
C2 N2 1.498(12)
C5 N2 1.459(10)
C6 N1 1.455(11)
C50 N30 1.477(10)
C51 N30 1.487(10)
C52 N31 1.481(9)
C53 N31 1.467(9)
C60 C61 1.362(11)
C60 C68 1.427(9)
C60 N31 1.451(9)
C61 C62 1.392(12)
C62 C63 1.332(12)
C63 C69 1.419(10)
C64 C65 1.347(11)
C64 C69 1.411(11)
C65 C66 1.402(11)
C66 C67 1.365(10)
C67 C68 1.418(9)
C67 N30 1.473(9)
C68 C69 1.430(10)
C3A N2 1.445(14)
C3A C4A 1.558(18)
C4A O2A 1.230(14)
C4A O1A 1.29(2)
C7A N1 1.527(15)
C3B N1 1.45(2)
C3B C4B 1.56(3)
C4B O2B 1.22(2)
C4B O1B 1.30(3)
C7B N2 1.57(2)
Cl1 Fe1 2.316(2)
Cl2 Fe1 2.290(2)
Cl3 Fe1 2.335(2)
Fe1 O1B 1.957(8)
Fe1 O1A 2.051(13)
Fe1 N2 2.271(6)
Fe1 N1 2.285(7)
